data_4516157
loop_
_publ_author_name
'Omahen, Emily H.'
'Binder, Justin F.'
'Jacobs, Brad F.'
'Swidan, Ala'aeddeen'
'Macdonald, Charles L. B.'

_publ_section_title
;
 Phosphonium-Templated Iodoplumbates.
;
_journal_issue 12
_journal_name_full 'ACS omega'
_journal_page_first 17077
_journal_page_last 17082
_journal_paper_doi 10.1021/acsomega.8b02240
_journal_volume 3
_journal_year 2018
_chemical_formula_moiety 'C19 H18 P,2 I3 Pb, 0.5(C2 H3 N)'
_chemical_formula_sum 'C40 H39 I6 N P2 Pb2'
_chemical_formula_weight 1771.44
_space_group_crystal_system monoclinic
_space_group_IT_number 15
_space_group_name_Hall '-C 2yc'
_space_group_name_H-M_alt 'C 1 2/c 1'
_atom_sites_solution_hydrogens geom
_audit_creation_method SHELXL-2017/1
_cell_angle_alpha 90
_cell_angle_beta 110.037(2)
_cell_angle_gamma 90
_cell_formula_units_Z 4
_cell_length_a 24.560(2)
_cell_length_b 13.0686(11)
_cell_length_c 16.1499(14)
_cell_measurement_reflns_used 9935
_cell_measurement_temperature 170(2)
_cell_measurement_theta_max 33.14
_cell_measurement_theta_min 2.97
_cell_volume 4869.8(7)
_computing_cell_refinement 'Bruker SAINT'
_computing_data_collection 'Bruker APEX2'
_computing_data_reduction 'Bruker SAINT'
_computing_molecular_graphics 'Bruker SHELXTL'
_computing_publication_material 'Bruker SHELXTL'
_computing_structure_refinement 'SHELXL-2017/1 (Sheldrick, 2017)'
_computing_structure_solution 'SHELXT 2014/5 (Sheldrick, 2014)'
_diffrn_ambient_temperature 170(2)
_diffrn_measured_fraction_theta_full 0.998
_diffrn_measured_fraction_theta_max 0.995
_diffrn_measurement_device_type 'Bruker APEX-II CCD'
_diffrn_measurement_method '\f and \w scans'
_diffrn_radiation_type MoK\a
_diffrn_radiation_wavelength 0.71073
_diffrn_reflns_av_R_equivalents 0.0564
_diffrn_reflns_av_unetI/netI 0.0331
_diffrn_reflns_Laue_measured_fraction_full 0.998
_diffrn_reflns_Laue_measured_fraction_max 0.995
_diffrn_reflns_limit_h_max 37
_diffrn_reflns_limit_h_min -37
_diffrn_reflns_limit_k_max 20
_diffrn_reflns_limit_k_min -20
_diffrn_reflns_limit_l_max 24
_diffrn_reflns_limit_l_min -24
_diffrn_reflns_number 76614
_diffrn_reflns_point_group_measured_fraction_full 0.998
_diffrn_reflns_point_group_measured_fraction_max 0.995
_diffrn_reflns_theta_full 25.242
_diffrn_reflns_theta_max 33.260
_diffrn_reflns_theta_min 2.966
_exptl_absorpt_coefficient_mu 10.802
_exptl_absorpt_correction_T_max 0.006
_exptl_absorpt_correction_T_min 0.003
_exptl_absorpt_correction_type multi-scan
_exptl_absorpt_process_details 'SADABS; Bruker, 2016'
_exptl_crystal_colour colourless
_exptl_crystal_density_diffrn 2.416
_exptl_crystal_description block
_exptl_crystal_F_000 3192
_exptl_crystal_size_max 0.530
_exptl_crystal_size_mid 0.500
_exptl_crystal_size_min 0.470
_refine_diff_density_max 2.496
_refine_diff_density_min -4.190
_refine_diff_density_rms 0.275
_refine_ls_extinction_method none
_refine_ls_goodness_of_fit_ref 1.154
_refine_ls_hydrogen_treatment constr
_refine_ls_matrix_type full
_refine_ls_number_parameters 254
_refine_ls_number_reflns 9334
_refine_ls_number_restraints 0
_refine_ls_restrained_S_all 1.154
_refine_ls_R_factor_all 0.0522
_refine_ls_R_factor_gt 0.0371
_refine_ls_shift/su_max 0.001
_refine_ls_shift/su_mean 0.000
_refine_ls_structure_factor_coef Fsqd
_refine_ls_weighting_details 'w=1/[\s^2^(Fo^2^)+(0.0231P)^2^+71.1445P] where P=(Fo^2^+2Fc^2^)/3'
_refine_ls_weighting_scheme calc
_refine_ls_wR_factor_gt 0.0783
_refine_ls_wR_factor_ref 0.0854
_reflns_Friedel_coverage 0.000
_reflns_number_gt 7828
_reflns_number_total 9334
_reflns_threshold_expression 'I > 2\s(I)'
_cod_data_source_file ao8b02240_si_005.cif
_cod_data_source_block mo_eo78_0m
_cod_original_sg_symbol_H-M 'C 2/c'
_cod_database_code 4516157
_shelx_shelxl_version_number 2017/1
_shelx_space_group_comment
;
The symmetry employed for this shelxl refinement is uniquely defined
by the following loop, which should always be used as a source of
symmetry information in preference to the above space-group names.
They are only intended as comments.
;
_shelx_estimated_absorpt_t_min 0.069
_shelx_estimated_absorpt_t_max 0.081

loop_
_space_group_symop_operation_xyz
'x, y, z'
'-x, y, -z+1/2'
'x+1/2, y+1/2, z'
'-x+1/2, y+1/2, -z+1/2'
'-x, -y, -z'
'x, -y, z-1/2'
'-x+1/2, -y+1/2, -z'
'x+1/2, -y+1/2, z-1/2'

loop_
_atom_site_label
_atom_site_type_symbol
_atom_site_fract_x
_atom_site_fract_y
_atom_site_fract_z
_atom_site_U_iso_or_equiv
_atom_site_adp_type
_atom_site_occupancy
_atom_site_site_symmetry_order
_atom_site_calc_flag
_atom_site_refinement_flags_posn
_atom_site_refinement_flags_adp
_atom_site_refinement_flags_occupancy
_atom_site_disorder_assembly
_atom_site_disorder_group
Pb1 Pb 0.500000 0.53548(2) 0.250000 0.01576(5) Uani 1 2 d S T P . .
Pb2 Pb 0.500000 0.500000 0.500000 0.01785(5) Uani 1 2 d S . P . .
I2 I 0.39235(2) 0.53708(2) 0.32026(2) 0.01776(6) Uani 1 1 d . . . . .
I3 I 0.55462(2) 0.35930(2) 0.38493(2) 0.01980(6) Uani 1 1 d . . . . .
I1 I 0.43867(18) 0.6803(4) 0.0669(4) 0.0254(4) Uani 0.79(3) 1 d . . P A 1
I1A I 0.4452(5) 0.6951(10) 0.0851(13) 0.0217(13) Uani 0.21(3) 1 d . . P A 2
P1 P 0.34436(5) 0.15119(9) 0.29203(8) 0.0171(2) Uani 1 1 d . . . . .
C1 C 0.4043(2) 0.2364(4) 0.3098(4) 0.0265(10) Uani 1 1 d . . . . .
H1A H 0.432277 0.205875 0.285970 0.040 Uiso 1 1 calc R U . . .
H1B H 0.422999 0.248468 0.373091 0.040 Uiso 1 1 calc R U . . .
H1C H 0.390389 0.301514 0.279902 0.040 Uiso 1 1 calc R U . . .
C35 C 0.2105(2) 0.1726(5) 0.3829(3) 0.0271(10) Uani 1 1 d . . . . .
H35 H 0.181811 0.128419 0.390227 0.033 Uiso 1 1 calc R U . . .
C32 C 0.2945(2) 0.3036(4) 0.3616(3) 0.0238(9) Uani 1 1 d . . . . .
H32 H 0.322933 0.348367 0.353956 0.029 Uiso 1 1 calc R U . . .
C36 C 0.2532(2) 0.1340(4) 0.3535(3) 0.0237(9) Uani 1 1 d . . . . .
H36 H 0.254199 0.062938 0.341701 0.028 Uiso 1 1 calc R U . . .
C21 C 0.30586(19) 0.1355(3) 0.1759(3) 0.0181(8) Uani 1 1 d . . . . .
C31 C 0.29490(19) 0.1998(4) 0.3413(3) 0.0182(8) Uani 1 1 d . . . . .
C22 C 0.2457(2) 0.1412(4) 0.1435(4) 0.0255(10) Uani 1 1 d . . . . .
H22 H 0.225013 0.154100 0.182470 0.031 Uiso 1 1 calc R U . . .
C11 C 0.3714(2) 0.0295(4) 0.3405(3) 0.0201(9) Uani 1 1 d . . . . .
C23 C 0.2161(3) 0.1280(5) 0.0540(4) 0.0316(12) Uani 1 1 d . . . . .
H23 H 0.174986 0.131542 0.031708 0.038 Uiso 1 1 calc R U . . .
C33 C 0.2526(3) 0.3409(4) 0.3929(4) 0.0282(11) Uani 1 1 d . . . . .
H33 H 0.252952 0.411001 0.408510 0.034 Uiso 1 1 calc R U . . .
C24 C 0.2462(3) 0.1097(5) -0.0028(4) 0.0342(12) Uani 1 1 d . . . . .
H24 H 0.225810 0.100702 -0.064011 0.041 Uiso 1 1 calc R U . . .
C34 C 0.2100(2) 0.2763(5) 0.4015(4) 0.0291(11) Uani 1 1 d . . . . .
H34 H 0.180276 0.303265 0.420287 0.035 Uiso 1 1 calc R U . . .
C16 C 0.4098(3) 0.0254(5) 0.4261(4) 0.0310(11) Uani 1 1 d . . . . .
H16 H 0.421783 0.086489 0.459288 0.037 Uiso 1 1 calc R U . . .
C14 C 0.4147(3) -0.1572(5) 0.4155(5) 0.0373(14) Uani 1 1 d . . . . .
H14 H 0.430114 -0.221117 0.440702 0.045 Uiso 1 1 calc R U . . .
C13 C 0.3764(4) -0.1526(5) 0.3317(5) 0.056(2) Uani 1 1 d . . . . .
H13 H 0.364160 -0.213932 0.299114 0.068 Uiso 1 1 calc R U . . .
C15 C 0.4309(3) -0.0688(5) 0.4632(4) 0.0380(14) Uani 1 1 d . . . . .
H15 H 0.456778 -0.071986 0.522293 0.046 Uiso 1 1 calc R U . . .
C26 C 0.3360(2) 0.1176(5) 0.1186(4) 0.0323(12) Uani 1 1 d . . . . .
H26 H 0.377095 0.114487 0.140371 0.039 Uiso 1 1 calc R U . . .
C12 C 0.3549(4) -0.0597(4) 0.2934(5) 0.048(2) Uani 1 1 d . . . . .
H12 H 0.328733 -0.057435 0.234408 0.058 Uiso 1 1 calc R U . . .
C25 C 0.3056(3) 0.1044(6) 0.0296(4) 0.0412(15) Uani 1 1 d . . . . .
H25 H 0.326202 0.091574 -0.009577 0.049 Uiso 1 1 calc R U . . .
C2 C 0.4787(10) -0.1107(14) 0.2248(17) 0.081(8) Uani 0.5 1 d . . P B -1
H2A H 0.494633 -0.137021 0.180974 0.122 Uiso 0.5 1 calc R U P B -1
H2B H 0.436312 -0.109338 0.199314 0.122 Uiso 0.5 1 calc R U P B -1
H2C H 0.490664 -0.155221 0.276733 0.122 Uiso 0.5 1 calc R U P B -1
N1 N 0.5110(8) 0.0706(11) 0.2834(11) 0.068(5) Uani 0.5 1 d . . P B -1
C3 C 0.500000 -0.0090(8) 0.250000 0.047(2) Uani 1 2 d S T P . .

loop_
_atom_site_aniso_label
_atom_site_aniso_U_11
_atom_site_aniso_U_22
_atom_site_aniso_U_33
_atom_site_aniso_U_23
_atom_site_aniso_U_13
_atom_site_aniso_U_12
Pb1 0.01525(10) 0.01685(10) 0.01584(10) 0.000 0.00618(8) 0.000
Pb2 0.01575(10) 0.02277(11) 0.01502(10) -0.00138(8) 0.00525(8) 0.00069(9)
I2 0.01236(11) 0.01762(12) 0.02322(14) 0.00237(10) 0.00599(10) 0.00278(9)
I3 0.01959(13) 0.02194(14) 0.01589(12) 0.00125(10) 0.00355(10) 0.00645(11)
I1 0.0247(6) 0.0270(7) 0.0252(8) 0.0065(6) 0.0094(6) 0.0103(5)
I1A 0.0210(16) 0.019(2) 0.024(3) 0.0053(17) 0.0062(19) 0.0067(13)
P1 0.0126(5) 0.0118(5) 0.0249(6) 0.0014(4) 0.0039(4) -0.0032(4)
C1 0.019(2) 0.017(2) 0.042(3) 0.001(2) 0.010(2) -0.0053(17)
C35 0.019(2) 0.039(3) 0.023(2) -0.002(2) 0.0065(18) -0.006(2)
C32 0.023(2) 0.020(2) 0.027(2) 0.0018(18) 0.0071(19) -0.0032(18)
C36 0.022(2) 0.023(2) 0.025(2) -0.0006(18) 0.0068(19) -0.0076(18)
C21 0.0144(18) 0.0157(19) 0.024(2) 0.0011(16) 0.0064(16) -0.0008(15)
C31 0.0142(18) 0.0161(19) 0.022(2) -0.0007(16) 0.0036(16) -0.0012(15)
C22 0.016(2) 0.034(3) 0.026(2) 0.002(2) 0.0070(18) 0.0028(19)
C11 0.0167(19) 0.0148(19) 0.026(2) 0.0037(17) 0.0042(17) -0.0004(16)
C23 0.024(2) 0.041(3) 0.028(3) 0.002(2) 0.005(2) 0.001(2)
C33 0.033(3) 0.025(2) 0.024(2) -0.0003(19) 0.007(2) 0.007(2)
C24 0.042(3) 0.034(3) 0.025(3) 0.004(2) 0.010(2) -0.001(3)
C34 0.022(2) 0.043(3) 0.022(2) -0.001(2) 0.0066(19) 0.007(2)
C16 0.028(3) 0.028(3) 0.030(3) 0.002(2) 0.002(2) 0.000(2)
C14 0.040(3) 0.028(3) 0.047(4) 0.019(3) 0.019(3) 0.014(2)
C13 0.088(6) 0.017(3) 0.050(4) 0.001(3) 0.004(4) 0.007(3)
C15 0.028(3) 0.042(3) 0.039(3) 0.015(3) 0.005(2) 0.005(3)
C26 0.023(2) 0.042(3) 0.036(3) -0.002(3) 0.015(2) 0.002(2)
C12 0.070(5) 0.015(2) 0.036(3) 0.000(2) -0.013(3) -0.002(3)
C25 0.043(4) 0.054(4) 0.035(3) -0.005(3) 0.023(3) -0.005(3)
C2 0.11(2) 0.042(9) 0.11(2) -0.033(11) 0.054(16) -0.013(9)
N1 0.059(12) 0.040(7) 0.110(16) -0.014(7) 0.035(11) -0.011(7)
C3 0.048(6) 0.033(5) 0.056(6) 0.000 0.012(5) 0.000

loop_
_atom_type_symbol
_atom_type_description
_atom_type_scat_dispersion_real
_atom_type_scat_dispersion_imag
_atom_type_scat_source
C C 0.0033 0.0016 'International Tables Vol C Tables 4.2.6.8 and 6.1.1.4'
H H 0.0000 0.0000 'International Tables Vol C Tables 4.2.6.8 and 6.1.1.4'
I I -0.4742 1.8119 'International Tables Vol C Tables 4.2.6.8 and 6.1.1.4'
N N 0.0061 0.0033 'International Tables Vol C Tables 4.2.6.8 and 6.1.1.4'
P P 0.1023 0.0942 'International Tables Vol C Tables 4.2.6.8 and 6.1.1.4'
Pb Pb -3.3944 10.1111 'International Tables Vol C Tables 4.2.6.8 and 6.1.1.4'

loop_
_geom_angle_atom_site_label_1
_geom_angle_atom_site_label_2
_geom_angle_atom_site_label_3
_geom_angle
_geom_angle_site_symmetry_1
_geom_angle_site_symmetry_3
I3 Pb1 I3 85.594(14) . 2_655
I3 Pb1 I2 92.422(9) . 2_655
I3 Pb1 I2 88.123(9) 2_655 2_655
I3 Pb1 I2 88.123(9) . .
I3 Pb1 I2 92.423(10) 2_655 .
I2 Pb1 I2 179.257(14) 2_655 .
I3 Pb1 I1A 86.8(3) . 2_655
I3 Pb1 I1A 170.9(3) 2_655 2_655
I2 Pb1 I1A 97.12(18) 2_655 2_655
I2 Pb1 I1A 82.41(18) . 2_655
I3 Pb1 I1A 170.9(3) . .
I3 Pb1 I1A 86.8(3) 2_655 .
I2 Pb1 I1A 82.41(18) 2_655 .
I2 Pb1 I1A 97.12(18) . .
I1A Pb1 I1A 101.2(7) 2_655 .
I3 Pb1 I1 165.87(11) . .
I3 Pb1 I1 81.25(12) 2_655 .
I2 Pb1 I1 82.07(4) 2_655 .
I2 Pb1 I1 97.51(4) . .
I3 Pb1 I1 81.25(12) . 2_655
I3 Pb1 I1 165.87(11) 2_655 2_655
I2 Pb1 I1 97.51(4) 2_655 2_655
I2 Pb1 I1 82.07(4) . 2_655
I1 Pb1 I1 112.3(2) . 2_655
I1 Pb2 I1 180.00(12) 6_566 2_655
I1 Pb2 I3 83.54(5) 6_566 5_666
I1 Pb2 I3 96.46(5) 2_655 5_666
I1 Pb2 I3 96.46(5) 6_566 .
I1 Pb2 I3 83.54(5) 2_655 .
I3 Pb2 I3 180.0 5_666 .
I1 Pb2 I2 85.44(11) 6_566 5_666
I1 Pb2 I2 94.56(11) 2_655 5_666
I3 Pb2 I2 86.641(9) 5_666 5_666
I3 Pb2 I2 93.359(9) . 5_666
I1 Pb2 I2 94.56(11) 6_566 .
I1 Pb2 I2 85.44(11) 2_655 .
I3 Pb2 I2 93.358(9) 5_666 .
I3 Pb2 I2 86.642(9) . .
I2 Pb2 I2 180.0 5_666 .
I1 Pb2 I1A 4.7(2) 6_566 6_566
I1 Pb2 I1A 175.3(2) 2_655 6_566
I3 Pb2 I1A 83.89(16) 5_666 6_566
I3 Pb2 I1A 96.11(16) . 6_566
I2 Pb2 I1A 80.7(3) 5_666 6_566
I2 Pb2 I1A 99.3(3) . 6_566
I1 Pb2 I1A 175.3(2) 6_566 2_655
I1 Pb2 I1A 4.7(2) 2_655 2_655
I3 Pb2 I1A 96.11(16) 5_666 2_655
I3 Pb2 I1A 83.89(16) . 2_655
I2 Pb2 I1A 99.3(3) 5_666 2_655
I2 Pb2 I1A 80.7(3) . 2_655
Pb1 I2 Pb2 78.279(9) . .
Pb1 I3 Pb2 79.516(10) . .
Pb2 I1 Pb1 76.25(5) 2_655 .
Pb1 I1A Pb2 75.0(2) . 2_655
C31 P1 C1 110.9(2) . .
C31 P1 C11 109.1(2) . .
C1 P1 C11 108.7(2) . .
C31 P1 C21 108.1(2) . .
C1 P1 C21 110.3(3) . .
C11 P1 C21 109.7(2) . .
P1 C1 H1A 109.5 . .
P1 C1 H1B 109.5 . .
H1A C1 H1B 109.5 . .
P1 C1 H1C 109.5 . .
H1A C1 H1C 109.5 . .
H1B C1 H1C 109.5 . .
C36 C35 C34 119.6(5) . .
C36 C35 H35 120.2 . .
C34 C35 H35 120.2 . .
C33 C32 C31 119.6(5) . .
C33 C32 H32 120.2 . .
C31 C32 H32 120.2 . .
C35 C36 C31 120.0(5) . .
C35 C36 H36 120.0 . .
C31 C36 H36 120.0 . .
C26 C21 C22 119.9(5) . .
C26 C21 P1 120.3(4) . .
C22 C21 P1 119.8(4) . .
C32 C31 C36 119.9(5) . .
C32 C31 P1 120.8(4) . .
C36 C31 P1 119.1(4) . .
C21 C22 C23 119.7(5) . .
C21 C22 H22 120.2 . .
C23 C22 H22 120.2 . .
C12 C11 C16 119.4(5) . .
C12 C11 P1 120.9(4) . .
C16 C11 P1 119.6(4) . .
C24 C23 C22 120.3(5) . .
C24 C23 H23 119.9 . .
C22 C23 H23 119.9 . .
C32 C33 C34 120.3(5) . .
C32 C33 H33 119.9 . .
C34 C33 H33 119.9 . .
C25 C24 C23 119.8(6) . .
C25 C24 H24 120.1 . .
C23 C24 H24 120.1 . .
C33 C34 C35 120.6(5) . .
C33 C34 H34 119.7 . .
C35 C34 H34 119.7 . .
C11 C16 C15 119.4(6) . .
C11 C16 H16 120.3 . .
C15 C16 H16 120.3 . .
C13 C14 C15 119.4(6) . .
C13 C14 H14 120.3 . .
C15 C14 H14 120.3 . .
C14 C13 C12 120.8(6) . .
C14 C13 H13 119.6 . .
C12 C13 H13 119.6 . .
C14 C15 C16 120.8(6) . .
C14 C15 H15 119.6 . .
C16 C15 H15 119.6 . .
C25 C26 C21 119.5(5) . .
C25 C26 H26 120.2 . .
C21 C26 H26 120.2 . .
C11 C12 C13 120.1(6) . .
C11 C12 H12 119.9 . .
C13 C12 H12 119.9 . .
C24 C25 C26 120.8(6) . .
C24 C25 H25 119.6 . .
C26 C25 H25 119.6 . .
C3 C2 H2A 109.5 . .
C3 C2 H2B 109.5 . .
H2A C2 H2B 109.5 . .
C3 C2 H2C 109.5 . .
H2A C2 H2C 109.5 . .
H2B C2 H2C 109.5 . .
C3 C3 N1 0(10) 2_655 .
C3 C3 C2 0(10) 2_655 .
N1 C3 C2 165.1(15) . .

loop_
_geom_bond_atom_site_label_1
_geom_bond_atom_site_label_2
_geom_bond_distance
_geom_bond_site_symmetry_2
Pb1 I3 3.1379(4) .
Pb1 I3 3.1379(4) 2_655
Pb1 I2 3.2147(4) 2_655
Pb1 I2 3.2147(4) .
Pb1 I1A 3.287(12) 2_655
Pb1 I1A 3.287(12) .
Pb1 I1 3.398(3) .
Pb1 I1 3.398(3) 2_655
Pb2 I1 3.179(4) 6_566
Pb2 I1 3.179(4) 2_655
Pb2 I3 3.2159(3) 5_666
Pb2 I3 3.2159(3) .
Pb2 I2 3.2237(4) 5_666
Pb2 I2 3.2237(4) .
Pb2 I1A 3.387(16) 6_566
Pb2 I1A 3.387(16) 2_655
P1 C31 1.782(5) .
P1 C1 1.788(5) .
P1 C11 1.796(5) .
P1 C21 1.800(5) .
C1 H1A 0.9800 .
C1 H1B 0.9800 .
C1 H1C 0.9800 .
C35 C36 1.384(8) .
C35 C34 1.390(9) .
C35 H35 0.9500 .
C32 C33 1.381(8) .
C32 C31 1.397(7) .
C32 H32 0.9500 .
C36 C31 1.403(7) .
C36 H36 0.9500 .
C21 C26 1.387(7) .
C21 C22 1.389(7) .
C22 C23 1.389(8) .
C22 H22 0.9500 .
C11 C12 1.375(8) .
C11 C16 1.382(7) .
C23 C24 1.381(9) .
C23 H23 0.9500 .
C33 C34 1.387(9) .
C33 H33 0.9500 .
C24 C25 1.374(10) .
C24 H24 0.9500 .
C34 H34 0.9500 .
C16 C15 1.389(8) .
C16 H16 0.9500 .
C14 C13 1.359(10) .
C14 C15 1.369(10) .
C14 H14 0.9500 .
C13 C12 1.382(9) .
C13 H13 0.9500 .
C15 H15 0.9500 .
C26 C25 1.385(9) .
C26 H26 0.9500 .
C12 H12 0.9500 .
C25 H25 0.9500 .
C2 C3 1.436(19) .
C2 H2A 0.9800 .
C2 H2B 0.9800 .
C2 H2C 0.9800 .
N1 C3 1.159(16) .
C3 C3 0.00(2) 2_655

loop_
_geom_torsion_atom_site_label_1
_geom_torsion_atom_site_label_2
_geom_torsion_atom_site_label_3
_geom_torsion_atom_site_label_4
_geom_torsion
C34 C35 C36 C31 -1.1(8)
C31 P1 C21 C26 167.5(4)
C1 P1 C21 C26 46.2(5)
C11 P1 C21 C26 -73.5(5)
C31 P1 C21 C22 -12.5(5)
C1 P1 C21 C22 -133.9(4)
C11 P1 C21 C22 106.4(4)
C33 C32 C31 C36 -0.6(8)
C33 C32 C31 P1 174.6(4)
C35 C36 C31 C32 2.2(8)
C35 C36 C31 P1 -173.1(4)
C1 P1 C31 C32 20.3(5)
C11 P1 C31 C32 139.9(4)
C21 P1 C31 C32 -100.8(4)
C1 P1 C31 C36 -164.5(4)
C11 P1 C31 C36 -44.9(5)
C21 P1 C31 C36 74.4(4)
C26 C21 C22 C23 0.6(8)
P1 C21 C22 C23 -179.3(4)
C31 P1 C11 C12 109.0(6)
C1 P1 C11 C12 -130.0(6)
C21 P1 C11 C12 -9.3(6)
C31 P1 C11 C16 -71.7(5)
C1 P1 C11 C16 49.3(5)
C21 P1 C11 C16 170.0(4)
C21 C22 C23 C24 -0.3(9)
C31 C32 C33 C34 -2.0(8)
C22 C23 C24 C25 0.1(10)
C32 C33 C34 C35 3.1(8)
C36 C35 C34 C33 -1.5(8)
C12 C11 C16 C15 -0.4(9)
P1 C11 C16 C15 -179.7(5)
C15 C14 C13 C12 1.9(13)
C13 C14 C15 C16 -1.8(11)
C11 C16 C15 C14 1.1(10)
C22 C21 C26 C25 -0.8(9)
P1 C21 C26 C25 179.2(5)
C16 C11 C12 C13 0.5(12)
P1 C11 C12 C13 179.7(7)
C14 C13 C12 C11 -1.2(15)
C23 C24 C25 C26 -0.2(11)
C21 C26 C25 C24 0.6(11)
